data_7717949
loop_
_publ_author_name
'Espindola-Moreno, Olivia'
'da Silva Moura, Fagner'
'Santa Maria de la Parra, Luc&#xed;a'
'Stellet, Carolina'
'Serna, Jilder D. P.'
'Diniz, Renata'
'Rey, Nicol&#xe1;s A'
'Le&#xf3;n, Ignacio E'

_publ_section_title
;
 Antiproliferative activity of a series of copper(II) complexes derived
 from a furan-containing <i>N</i>-acylhydrazone: monomers, dimers, charge
 status, and cell mechanistic studies on triple negative breast cancer
 cells.
;
_journal_name_full 'Dalton transactions (Cambridge, England : 2003)'
_journal_paper_doi 10.1039/d4dt03445g
_journal_year 2025
_chemical_compound_source 'see text'
_chemical_formula_moiety 'C13 H11 Cu N3 O6, H2 O'
_chemical_formula_sum 'C13 H13 Cu N3 O7'
_chemical_formula_weight 386.8
_space_group_IT_number 2
_space_group_name_Hall '-P 1'
_space_group_name_H-M_alt 'P -1'
_symmetry_cell_setting triclinic
_symmetry_Int_Tables_number 2
_symmetry_space_group_name_Hall '-P 1'
_symmetry_space_group_name_H-M 'P -1'
_atom_sites_solution_hydrogens mixed
_atom_sites_solution_primary dual
_audit_creation_date 2024-07-11T13:03:45-00:00
_audit_creation_method 'WinGX routine CIF_UPDATE'
_audit_update_record
;
2024-07-11 deposited with the CCDC.	2025-01-30 downloaded from the CCDC.
;
_cell_angle_alpha 61.876(3)
_cell_angle_beta 84.9892(18)
_cell_angle_gamma 81.5888(15)
_cell_formula_units_Z 2
_cell_length_a 7.16087(11)
_cell_length_b 10.7439(2)
_cell_length_c 11.0077(3)
_cell_measurement_temperature 299.15
_cell_volume 738.69(3)
_computing_molecular_graphics 'Olex2 1.5 (Dolomanov et al., 2009)'
_computing_publication_material 'Olex2 1.5 (Dolomanov et al., 2009)'
_computing_structure_refinement 'SHELXL 2019/3 (Sheldrick, 2015)'
_computing_structure_solution 'SHELXT 2018/2 (Sheldrick, 2018)'
_diffrn_ambient_environment air
_diffrn_ambient_temperature 299.15
_diffrn_detector 'Hybrid Pixel Array Detector'
_diffrn_detector_area_resol_mean 10.0000
_diffrn_detector_type HyPix
_diffrn_measured_fraction_theta_full 0.999
_diffrn_measured_fraction_theta_max 0.963
_diffrn_measurement_device 'four-circle diffractometer'
_diffrn_measurement_device_type 'XtaLAB Synergy, Dualflex, HyPix'
_diffrn_radiation_probe x-ray
_diffrn_radiation_wavelength 1.54184
_diffrn_reflns_av_R_equivalents 0.063
_diffrn_reflns_av_unetI/netI 0.0285
_diffrn_reflns_Laue_measured_fraction_full 0.999
_diffrn_reflns_Laue_measured_fraction_max 0.963
_diffrn_reflns_limit_h_max 9
_diffrn_reflns_limit_h_min -9
_diffrn_reflns_limit_k_max 13
_diffrn_reflns_limit_k_min -13
_diffrn_reflns_limit_l_max 13
_diffrn_reflns_limit_l_min -13
_diffrn_reflns_number 30781
_diffrn_reflns_point_group_measured_fraction_full 0.999
_diffrn_reflns_point_group_measured_fraction_max 0.963
_diffrn_reflns_reduction_process
;
;
_diffrn_reflns_theta_full 67.684
_diffrn_reflns_theta_max 81.657
_diffrn_reflns_theta_min 4.556
_diffrn_source 'micro-focus sealed X-ray tube'
_diffrn_source_type 'PhotonJet (Cu) X-ray Source'
_exptl_absorpt_coefficient_mu 2.516
_exptl_absorpt_correction_T_max 1.000
_exptl_absorpt_correction_T_min 0.516
_exptl_absorpt_correction_type gaussian
_exptl_absorpt_process_details
;
CrysAlisPro 1.171.42.49 (Rigaku Oxford Diffraction, 2022)
Numerical absorption correction based on gaussian integration over
a multifaceted crystal model
Empirical absorption correction using spherical harmonics,
implemented in SCALE3 ABSPACK scaling algorithm.
;
_exptl_crystal_colour 'ligh blue'
_exptl_crystal_density_diffrn 1.739
_exptl_crystal_density_method 'Not Measured'
_exptl_crystal_description block
_exptl_crystal_F_000 394
_exptl_crystal_size_max 0.195
_exptl_crystal_size_mid 0.071
_exptl_crystal_size_min 0.025
_refine_diff_density_max 1.287
_refine_diff_density_min -0.541
_refine_diff_density_rms 0.144
_refine_ls_extinction_coef 0.0015(5)
_refine_ls_extinction_expression Fc^*^=kFc[1+0.001xFc^2^\l^3^/sin(2\q)]^-1/4^
_refine_ls_extinction_method 'SHELXL-2019/2 (Sheldrick 2019)'
_refine_ls_goodness_of_fit_ref 1.242
_refine_ls_hydrogen_treatment constr
_refine_ls_matrix_type full
_refine_ls_number_parameters 222
_refine_ls_number_reflns 3153
_refine_ls_number_restraints 0
_refine_ls_restrained_S_all 1.242
_refine_ls_R_factor_all 0.0683
_refine_ls_R_factor_gt 0.0658
_refine_ls_shift/su_max 1.247
_refine_ls_shift/su_mean 0.117
_refine_ls_structure_factor_coef Fsqd
_refine_ls_weighting_details 'w=1/[\s^2^(Fo^2^)+(0.0514P)^2^+7.3372P] where P=(Fo^2^+2Fc^2^)/3'
_refine_ls_weighting_scheme calc
_refine_ls_wR_factor_gt 0.239
_refine_ls_wR_factor_ref 0.2401
_reflns_Friedel_coverage 0
_reflns_number_gt 2937
_reflns_number_total 3153
_reflns_threshold_expression 'I > 2\s(I)'
_cod_data_source_file d4dt03445g2.cif
_cod_data_source_block cuh2b2-no3_auto
_cod_original_cell_volume 738.70(3)
_cod_database_code 7717949
_oxdiff_exptl_absorpt_empirical_full_min 0.729
_oxdiff_exptl_absorpt_empirical_full_max 2.990
_oxdiff_exptl_absorpt_empirical_details
;
Empirical correction (ABSPACK) includes:
- Absorption correction using spherical harmonics
- Frame scaling
;
_shelx_shelxl_version_number 2019/3
_olex2_submission_special_instructions 'No special instructions were received'

loop_
_symmetry_equiv_pos_as_xyz
'x, y, z'
'-x, -y, -z'

loop_
_atom_site_label
_atom_site_type_symbol
_atom_site_fract_x
_atom_site_fract_y
_atom_site_fract_z
_atom_site_U_iso_or_equiv
_atom_site_adp_type
_atom_site_occupancy
_atom_site_site_symmetry_order
_atom_site_calc_flag
_atom_site_refinement_flags_posn
_atom_site_refinement_flags_adp
_atom_site_refinement_flags_occupancy
_atom_site_disorder_assembly
_atom_site_disorder_group
Cu Cu 0.10171(13) 0.35534(10) 0.53866(10) 0.0305(3) Uani 1 1 d . . . . .
O3 O 0.1372(6) 0.5535(5) 0.4227(5) 0.0322(10) Uani 1 1 d . . . . .
O2 O 0.1155(7) 0.1533(5) 0.6787(5) 0.0402(12) Uani 1 1 d . . . . .
O5 O -0.0328(8) 0.2910(6) 0.3960(6) 0.0471(13) Uani 1 1 d . . . . .
O1 O 0.4704(8) -0.1404(6) 0.7536(6) 0.0494(14) Uani 1 1 d . . . . .
O7 O 0.7650(8) 0.0511(6) 0.5383(7) 0.0533(16) Uani 1 1 d G . . . .
H7A H 0.844625 0.110401 0.498732 0.08 Uiso 1 1 d G U . . .
H7B H 0.818255 -0.01232 0.611729 0.08 Uiso 1 1 d G U . . .
N2 N 0.3579(8) 0.2923(6) 0.5016(6) 0.0317(12) Uani 1 1 d . . . . .
N1 N 0.4024(8) 0.1463(6) 0.5797(6) 0.0330(13) Uani 1 1 d . . . . .
H1 H 0.50676 0.101076 0.569228 0.04 Uiso 1 1 calc R U . . .
N3 N 0.0574(9) 0.3188(7) 0.2824(7) 0.0403(14) Uani 1 1 d . . . . .
O4 O 0.1182(10) 0.2210(7) 0.2559(7) 0.0675(19) Uani 1 1 d . . . . .
C6 C 0.4844(9) 0.3668(7) 0.4200(7) 0.0314(14) Uani 1 1 d . . . . .
H6 H 0.601764 0.319688 0.413867 0.038 Uiso 1 1 calc R U . . .
C8 C 0.2888(9) 0.6062(7) 0.3404(7) 0.0304(14) Uani 1 1 d . . . . .
O6 O 0.0855(12) 0.4400(7) 0.2047(8) 0.077(2) Uani 1 1 d . . . . .
C12 C 0.6081(9) 0.5780(7) 0.2518(8) 0.0352(15) Uani 1 1 d . . . . .
H12 H 0.716536 0.518502 0.251965 0.042 Uiso 1 1 calc R U . . .
C5 C 0.2694(9) 0.0824(7) 0.6722(7) 0.0326(14) Uani 1 1 d . . . . .
C11 C 0.6041(10) 0.7219(7) 0.1668(7) 0.0347(15) Uani 1 1 d . . . . .
C3 C 0.1941(11) -0.1536(8) 0.8647(9) 0.0467(19) Uani 1 1 d . . . . .
H3 H 0.074047 -0.128382 0.89185 0.056 Uiso 1 1 calc R U . . .
C7 C 0.4543(9) 0.5169(7) 0.3386(7) 0.0304(13) Uani 1 1 d . . . . .
C4 C 0.3019(10) -0.0671(7) 0.7638(8) 0.0363(15) Uani 1 1 d . . . . .
C10 C 0.4402(10) 0.8073(7) 0.1716(8) 0.0402(17) Uani 1 1 d . . . . .
H10 H 0.433275 0.904983 0.115574 0.048 Uiso 1 1 calc R U . . .
C9 C 0.2868(10) 0.7519(7) 0.2568(8) 0.0394(17) Uani 1 1 d . . . . .
H9 H 0.181205 0.812991 0.257959 0.047 Uiso 1 1 calc R U . . .
C13 C 0.7694(11) 0.7831(9) 0.0714(9) 0.0477(19) Uani 1 1 d . . . . .
H13A H 0.881302 0.716727 0.103925 0.072 Uiso 1 1 calc R U . . .
H13B H 0.78789 0.870641 0.069781 0.072 Uiso 1 1 calc R U . . .
H13C H 0.743666 0.800843 -0.019847 0.072 Uiso 1 1 calc R U . . .
C2 C 0.2970(14) -0.2907(9) 0.9227(10) 0.057(2) Uani 1 1 d . . . . .
H2 H 0.258763 -0.373237 0.995321 0.068 Uiso 1 1 calc R U . . .
C1 C 0.4604(13) -0.2775(9) 0.8518(10) 0.054(2) Uani 1 1 d . . . . .
H1A H 0.555109 -0.352137 0.867336 0.065 Uiso 1 1 calc R U . . .

loop_
_atom_site_aniso_label
_atom_site_aniso_U_11
_atom_site_aniso_U_22
_atom_site_aniso_U_33
_atom_site_aniso_U_23
_atom_site_aniso_U_13
_atom_site_aniso_U_12
Cu 0.0222(5) 0.0259(5) 0.0362(6) -0.0100(4) 0.0078(4) -0.0021(4)
O3 0.025(2) 0.025(2) 0.039(3) -0.0097(19) 0.0122(19) -0.0053(17)
O2 0.028(2) 0.030(2) 0.044(3) -0.006(2) 0.013(2) 0.0003(19)
O5 0.038(3) 0.061(4) 0.051(3) -0.031(3) 0.011(2) -0.018(3)
O1 0.036(3) 0.035(3) 0.056(3) -0.008(3) 0.009(2) 0.005(2)
O7 0.031(3) 0.041(3) 0.076(4) -0.020(3) 0.012(3) -0.005(2)
N2 0.027(3) 0.024(3) 0.038(3) -0.010(2) 0.005(2) -0.002(2)
N1 0.024(3) 0.023(3) 0.042(3) -0.009(2) 0.009(2) -0.002(2)
N3 0.031(3) 0.044(4) 0.046(4) -0.021(3) 0.000(3) -0.004(3)
O4 0.071(5) 0.060(4) 0.066(4) -0.032(4) 0.015(3) 0.008(3)
C6 0.022(3) 0.033(3) 0.036(3) -0.015(3) 0.007(3) -0.004(2)
C8 0.021(3) 0.029(3) 0.037(3) -0.013(3) 0.008(3) -0.005(2)
O6 0.100(6) 0.049(4) 0.067(4) -0.015(3) 0.031(4) -0.021(4)
C12 0.024(3) 0.031(3) 0.043(4) -0.014(3) 0.012(3) -0.005(3)
C5 0.029(3) 0.030(3) 0.032(3) -0.009(3) 0.005(3) -0.003(3)
C11 0.028(3) 0.034(3) 0.034(3) -0.010(3) 0.009(3) -0.009(3)
C3 0.039(4) 0.037(4) 0.047(5) -0.007(3) 0.016(3) -0.011(3)
C7 0.023(3) 0.031(3) 0.034(3) -0.014(3) 0.008(3) -0.004(2)
C4 0.028(3) 0.029(3) 0.043(4) -0.010(3) 0.001(3) -0.001(3)
C10 0.035(4) 0.026(3) 0.042(4) -0.003(3) 0.011(3) -0.005(3)
C9 0.030(3) 0.029(3) 0.049(4) -0.012(3) 0.012(3) -0.001(3)
C13 0.038(4) 0.044(4) 0.047(4) -0.011(4) 0.017(3) -0.012(3)
C2 0.061(5) 0.037(4) 0.052(5) -0.004(4) 0.006(4) -0.008(4)
C1 0.054(5) 0.029(4) 0.058(5) -0.006(4) 0.000(4) 0.004(3)

loop_
_atom_type_symbol
_atom_type_description
_atom_type_scat_dispersion_real
_atom_type_scat_dispersion_imag
_atom_type_scat_source
C C 0.0181 0.0091 'International Tables Vol C Tables 4.2.6.8 and 6.1.1.4'
H H 0 0 'International Tables Vol C Tables 4.2.6.8 and 6.1.1.4'
Cu Cu -1.9646 0.5888 'International Tables Vol C Tables 4.2.6.8 and 6.1.1.4'
N N 0.0311 0.018 'International Tables Vol C Tables 4.2.6.8 and 6.1.1.4'
O O 0.0492 0.0322 'International Tables Vol C Tables 4.2.6.8 and 6.1.1.4'

loop_
_exptl_crystal_face_index_h
_exptl_crystal_face_index_k
_exptl_crystal_face_index_l
_exptl_crystal_face_perp_dist
-1 0 -1 0.0589
1 0 1 0.0589
0 -1 2 0.0334
0 1 -2 0.0334
0 -1 -1 0.0106
0 1 1 0.0144

loop_
_geom_angle_atom_site_label_1
_geom_angle_atom_site_label_2
_geom_angle_atom_site_label_3
_geom_angle
_geom_angle_site_symmetry_1
_geom_angle_site_symmetry_3
_geom_angle_publ_flag
O3 Cu Cu 39.86(13) 2_566 2_566 ?
O3 Cu Cu 40.34(13) . 2_566 ?
O3 Cu O3 80.19(19) . 2_566 ?
O3 Cu O2 167.0(2) . . ?
O3 Cu O2 105.44(19) 2_566 . ?
O3 Cu O5 94.1(2) 2_566 . ?
O3 Cu O5 104.5(2) . . ?
O3 Cu N2 91.9(2) . . ?
O2 Cu Cu 143.95(15) . 2_566 ?
O2 Cu O5 87.0(2) . . ?
O5 Cu Cu 102.14(16) . 2_566 ?
N2 Cu Cu 131.88(17) . 2_566 ?
N2 Cu O3 169.7(2) . 2_566 ?
N2 Cu O2 81.0(2) . . ?
N2 Cu O5 94.3(2) . . ?
Cu O3 Cu 99.81(19) . 2_566 ?
C8 O3 Cu 132.6(4) . 2_566 ?
C8 O3 Cu 127.6(4) . . ?
C5 O2 Cu 112.6(4) . . ?
N3 O5 Cu 114.6(4) . . ?
C4 O1 C1 105.3(6) . . ?
H7A O7 H7B 104.5 . . ?
N1 N2 Cu 111.7(4) . . ?
C6 N2 Cu 128.9(5) . . ?
C6 N2 N1 119.3(5) . . ?
N2 N1 H1 122.9 . . ?
C5 N1 N2 114.2(5) . . ?
C5 N1 H1 122.9 . . ?
O4 N3 O5 119.1(7) . . ?
O6 N3 O5 119.6(7) . . ?
O6 N3 O4 121.2(7) . . ?
N2 C6 H6 118.2 . . ?
N2 C6 C7 123.6(6) . . ?
C7 C6 H6 118.2 . . ?
O3 C8 C7 121.9(6) . . ?
O3 C8 C9 120.3(6) . . ?
C9 C8 C7 117.8(6) . . ?
C11 C12 H12 118.6 . . ?
C11 C12 C7 122.7(6) . . ?
C7 C12 H12 118.7 . . ?
O2 C5 N1 120.1(6) . . ?
O2 C5 C4 120.2(6) . . ?
N1 C5 C4 119.7(6) . . ?
C12 C11 C10 116.7(6) . . ?
C12 C11 C13 121.2(6) . . ?
C10 C11 C13 122.1(6) . . ?
C4 C3 H3 126.5 . . ?
C4 C3 C2 107.0(7) . . ?
C2 C3 H3 126.5 . . ?
C6 C7 C8 125.8(6) . . ?
C6 C7 C12 114.9(6) . . ?
C12 C7 C8 119.3(6) . . ?
O1 C4 C5 118.5(6) . . ?
C3 C4 O1 110.5(6) . . ?
C3 C4 C5 131.0(7) . . ?
C11 C10 H10 118.8 . . ?
C9 C10 C11 122.4(6) . . ?
C9 C10 H10 118.8 . . ?
C8 C9 H9 119.5 . . ?
C10 C9 C8 121.0(6) . . ?
C10 C9 H9 119.6 . . ?
C11 C13 H13A 109.4 . . ?
C11 C13 H13B 109.5 . . ?
C11 C13 H13C 109.6 . . ?
H13A C13 H13B 109.4 . . ?
H13A C13 H13C 109.4 . . ?
H13B C13 H13C 109.4 . . ?
C3 C2 H2 127.1 . . ?
C1 C2 C3 105.9(7) . . ?
C1 C2 H2 127 . . ?
O1 C1 H1A 124.3 . . ?
C2 C1 O1 111.3(7) . . ?
C2 C1 H1A 124.4 . . ?

loop_
_geom_bond_atom_site_label_1
_geom_bond_atom_site_label_2
_geom_bond_distance
_geom_bond_site_symmetry_2
_geom_bond_publ_flag
Cu Cu 2.9844(18) 2_566 ?
Cu O3 1.941(4) . ?
Cu O3 1.960(4) 2_566 ?
Cu O2 1.977(5) . ?
Cu O5 2.314(6) . ?
Cu N2 1.938(5) . ?
O3 C8 1.358(7) . ?
O2 C5 1.262(8) . ?
O5 N3 1.278(8) . ?
O1 C4 1.367(8) . ?
O1 C1 1.364(9) . ?
O7 H7A 0.8497 . ?
O7 H7B 0.8499 . ?
N2 N1 1.390(7) . ?
N2 C6 1.288(8) . ?
N1 H1 0.86 . ?
N1 C5 1.333(8) . ?
N3 O4 1.230(9) . ?
N3 O6 1.209(9) . ?
C6 H6 0.93 . ?
C6 C7 1.421(9) . ?
C8 C7 1.417(9) . ?
C8 C9 1.390(9) . ?
C12 H12 0.93 . ?
C12 C11 1.377(10) . ?
C12 C7 1.411(9) . ?
C5 C4 1.434(9) . ?
C11 C10 1.393(10) . ?
C11 C13 1.515(9) . ?
C3 H3 0.93 . ?
C3 C4 1.334(10) . ?
C3 C2 1.414(12) . ?
C10 H10 0.93 . ?
C10 C9 1.387(9) . ?
C9 H9 0.93 . ?
C13 H13A 0.9604 . ?
C13 H13B 0.9604 . ?
C13 H13C 0.9604 . ?
C2 H2 0.93 . ?
C2 C1 1.335(13) . ?
C1 H1A 0.93 . ?

loop_
_geom_hbond_atom_site_label_D
_geom_hbond_atom_site_label_H
_geom_hbond_atom_site_label_A
_geom_hbond_distance_DH
_geom_hbond_distance_HA
_geom_hbond_distance_DA
_geom_hbond_angle_DHA
_geom_hbond_site_symmetry_A
_geom_hbond_publ_flag
N1 H1 O1 0.86 2.46 2.748(9) 100 . yes
N1 H1 O7 0.86 1.9 2.729(9) 163 . yes
O7 H7A O5 0.85 2.01 2.843(9) 165 1_655 yes
O7 H7B O4 0.85 2.01 2.784(10) 150 2_656 yes
C2 H2 O6 0.93 2.6 3.506(13) 166 1_546 yes
C6 H6 O5 0.93 2.59 3.452(9) 154 1_655 yes
C9 H9 O2 0.93 2.21 3.051(9) 150 2_566 yes

loop_
_geom_torsion_atom_site_label_1
_geom_torsion_atom_site_label_2
_geom_torsion_atom_site_label_3
_geom_torsion_atom_site_label_4
_geom_torsion
_geom_torsion_site_symmetry_1
_geom_torsion_site_symmetry_2
_geom_torsion_site_symmetry_3
_geom_torsion_site_symmetry_4
_geom_torsion_publ_flag
Cu O3 C8 C7 -5.6(10) . . . . ?
Cu O3 C8 C7 174.6(5) 2_566 . . . ?
Cu O3 C8 C9 175.9(5) . . . . ?
Cu O3 C8 C9 -3.9(10) 2_566 . . . ?
Cu O2 C5 N1 1.4(9) . . . . ?
Cu O2 C5 C4 -178.3(6) . . . . ?
Cu O5 N3 O4 120.0(7) . . . . ?
Cu O5 N3 O6 -58.1(9) . . . . ?
Cu N2 N1 C5 -6.2(8) . . . . ?
Cu N2 C6 C7 0.1(11) . . . . ?
O3 C8 C7 C6 -0.6(11) . . . . ?
O3 C8 C7 C12 -179.4(7) . . . . ?
O3 C8 C9 C10 -179.7(7) . . . . ?
O2 C5 C4 O1 180.0(7) . . . . ?
O2 C5 C4 C3 -1.4(14) . . . . ?
N2 N1 C5 O2 3.2(10) . . . . ?
N2 N1 C5 C4 -177.0(6) . . . . ?
N2 C6 C7 C8 3.6(12) . . . . ?
N2 C6 C7 C12 -177.6(7) . . . . ?
N1 N2 C6 C7 -178.3(6) . . . . ?
N1 C5 C4 O1 0.2(11) . . . . ?
N1 C5 C4 C3 178.9(9) . . . . ?
C6 N2 N1 C5 172.4(7) . . . . ?
C12 C11 C10 C9 -0.2(12) . . . . ?
C11 C12 C7 C6 -179.5(7) . . . . ?
C11 C12 C7 C8 -0.6(11) . . . . ?
C11 C10 C9 C8 -1.3(13) . . . . ?
C3 C2 C1 O1 1.0(12) . . . . ?
C7 C8 C9 C10 1.8(12) . . . . ?
C7 C12 C11 C10 1.1(12) . . . . ?
C7 C12 C11 C13 -177.9(7) . . . . ?
C4 O1 C1 C2 -1.3(11) . . . . ?
C4 C3 C2 C1 -0.3(11) . . . . ?
C9 C8 C7 C6 177.9(7) . . . . ?
C9 C8 C7 C12 -0.9(11) . . . . ?
C13 C11 C10 C9 178.8(8) . . . . ?
C2 C3 C4 O1 -0.6(11) . . . . ?
C2 C3 C4 C5 -179.3(9) . . . . ?
C1 O1 C4 C5 -179.9(8) . . . . ?
C1 O1 C4 C3 1.1(10) . . . . ?

loop_
_exptl_oxdiff_crystal_face_indexfrac_h
_exptl_oxdiff_crystal_face_indexfrac_k
_exptl_oxdiff_crystal_face_indexfrac_l
_exptl_oxdiff_crystal_face_x
_exptl_oxdiff_crystal_face_y
_exptl_oxdiff_crystal_face_z
-0.9894 0.0152 -0.9856 0.1022 0.0889 0.2268
0.9894 -0.0152 0.9856 -0.1022 -0.0889 -0.2268
-0.0181 -1.0444 1.9740 0.1279 0.1119 -0.3851
0.0181 1.0444 -1.9740 -0.1279 -0.1119 0.3851
0.0008 -0.9987 -1.0040 0.1125 -0.1198 0.0307
-0.0008 0.9987 1.0040 -0.1125 0.1198 -0.0307_exptl_special_details
